data_4338636
loop_
_publ_author_name
'Panda, Tarun K.'
'Trambitas, Alexandra G.'
'Bannenberg, Thomas'
'Hrib, Cristian G.'
'Randoll, S\"oren'
'Jones, Peter G.'
'Tamm, Matthias'

_publ_section_title
;
 Imidazolin-2-iminato Complexes of Rare Earth Metals with Very Short
 Metal--Nitrogen Bonds: Experimental and Theoretical Studies
;
_journal_coden_ASTM INOCAJ
_journal_issue 12
_journal_name_full 'Inorganic chemistry'
_journal_page_first 5462
_journal_page_last 5472
_journal_paper_doi 10.1021/ic900503q
_journal_volume 48
_journal_year 2009
_chemical_formula_sum 'C39 H52 Cl N3 O Ti'
_chemical_formula_weight 662.19
_space_group_IT_number 15
_symmetry_cell_setting monoclinic
_symmetry_space_group_name_Hall '-C 2yc'
_symmetry_space_group_name_H-M 'C 1 2/c 1'
_atom_sites_solution_hydrogens geom
_atom_sites_solution_primary direct
_atom_sites_solution_secondary difmap
_audit_creation_method SHELXL-97
_cell_angle_alpha 90.00
_cell_angle_beta 125.210(3)
_cell_angle_gamma 90.00
_cell_formula_units_Z 8
_cell_length_a 28.1598(14)
_cell_length_b 14.3409(6)
_cell_length_c 22.3609(10)
_cell_measurement_reflns_used 9900
_cell_measurement_temperature 100(2)
_cell_measurement_theta_max 28
_cell_measurement_theta_min 2
_cell_volume 7378.0(6)
_computing_cell_refinement 'Bruker APEX2'
_computing_data_collection 'Bruker APEX2'
_computing_data_reduction 'Bruker APEX2'
_computing_molecular_graphics 'Bruker XP'
_computing_publication_material SHELXL-97
_computing_structure_refinement 'SHELXL-97 (Sheldrick, 1997)'
_computing_structure_solution 'SHELXS-97 (Sheldrick, 1990)'
_diffrn_ambient_temperature 100(2)
_diffrn_measured_fraction_theta_full 0.999
_diffrn_measured_fraction_theta_max 0.999
_diffrn_measurement_device_type 'Bruker APEX2 CCD'
_diffrn_measurement_method '\w- and \f-scans'
_diffrn_radiation_monochromator graphite
_diffrn_radiation_source 'fine-focus sealed tube'
_diffrn_radiation_type MoK\a
_diffrn_radiation_wavelength 0.71073
_diffrn_reflns_av_R_equivalents 0.0746
_diffrn_reflns_av_sigmaI/netI 0.0467
_diffrn_reflns_limit_h_max 37
_diffrn_reflns_limit_h_min -37
_diffrn_reflns_limit_k_max 19
_diffrn_reflns_limit_k_min -19
_diffrn_reflns_limit_l_max 29
_diffrn_reflns_limit_l_min -29
_diffrn_reflns_number 85403
_diffrn_reflns_theta_full 28.00
_diffrn_reflns_theta_max 28.28
_diffrn_reflns_theta_min 2.28
_diffrn_standards_decay_% 0
_exptl_absorpt_coefficient_mu 0.337
_exptl_absorpt_correction_T_max 0.9607
_exptl_absorpt_correction_T_min 0.8020
_exptl_absorpt_correction_type multi-scan
_exptl_absorpt_process_details SADABS
_exptl_crystal_colour red
_exptl_crystal_density_diffrn 1.192
_exptl_crystal_density_method 'not measured'
_exptl_crystal_description prism
_exptl_crystal_F_000 2832
_exptl_crystal_size_max 0.19
_exptl_crystal_size_mid 0.17
_exptl_crystal_size_min 0.12
_refine_diff_density_max 0.437
_refine_diff_density_min -0.334
_refine_diff_density_rms 0.059
_refine_ls_extinction_method none
_refine_ls_goodness_of_fit_ref 1.009
_refine_ls_hydrogen_treatment 'rigid methyls, others riding'
_refine_ls_matrix_type full
_refine_ls_number_parameters 414
_refine_ls_number_reflns 9151
_refine_ls_number_restraints 0
_refine_ls_restrained_S_all 1.009
_refine_ls_R_factor_all 0.0693
_refine_ls_R_factor_gt 0.0421
_refine_ls_shift/su_max 0.002
_refine_ls_shift/su_mean 0.000
_refine_ls_structure_factor_coef Fsqd
_refine_ls_weighting_details 'calc w=1/[\s^2^(Fo^2^)+(0.0448P)^2^+8.8247P] where P=(Fo^2^+2Fc^2^)/3'
_refine_ls_weighting_scheme calc
_refine_ls_wR_factor_gt 0.0946
_refine_ls_wR_factor_ref 0.1068
_reflns_number_gt 6698
_reflns_number_total 9151
_reflns_threshold_expression >2sigma(I)
_cod_data_source_file ic900503q_si_002.cif
_cod_data_source_block altr05
_cod_original_sg_symbol_H-M 'C 2/c'
_cod_database_code 4338636

loop_
_symmetry_equiv_pos_as_xyz
'x, y, z'
'-x, y, -z+1/2'
'x+1/2, y+1/2, z'
'-x+1/2, y+1/2, -z+1/2'
'-x, -y, -z'
'x, -y, z-1/2'
'-x+1/2, -y+1/2, -z'
'x+1/2, -y+1/2, z-1/2'

loop_
_atom_site_label
_atom_site_type_symbol
_atom_site_fract_x
_atom_site_fract_y
_atom_site_fract_z
_atom_site_U_iso_or_equiv
_atom_site_adp_type
_atom_site_occupancy
_atom_site_symmetry_multiplicity
_atom_site_calc_flag
_atom_site_refinement_flags
Ti Ti 0.149128(13) 0.48339(2) 0.777859(16) 0.01407(8) Uani 1 1 d .
Cl Cl 0.182607(19) 0.54843(3) 0.70789(2) 0.02129(10) Uani 1 1 d .
N1 N 0.13986(6) 0.37630(10) 0.73109(7) 0.0155(3) Uani 1 1 d .
N2 N 0.13138(6) 0.29285(10) 0.63170(7) 0.0136(3) Uani 1 1 d .
N3 N 0.20759(6) 0.26516(10) 0.74209(7) 0.0142(3) Uani 1 1 d .
C1 C 0.15788(7) 0.31801(12) 0.70350(9) 0.0133(3) Uani 1 1 d .
C2 C 0.16418(8) 0.22496(12) 0.62703(9) 0.0178(4) Uani 1 1 d .
H2 H 0.1550 0.1959 0.5834 0.021 Uiso 1 1 calc R
C3 C 0.21107(8) 0.20755(13) 0.69488(9) 0.0183(4) Uani 1 1 d .
H3 H 0.2410 0.1640 0.7081 0.022 Uiso 1 1 calc R
C4 C 0.07739(7) 0.32913(12) 0.56964(8) 0.0149(3) Uani 1 1 d .
C5 C 0.07885(8) 0.38512(12) 0.51955(9) 0.0177(4) Uani 1 1 d .
C6 C 0.02558(8) 0.41352(14) 0.45731(10) 0.0241(4) Uani 1 1 d .
H6 H 0.0249 0.4516 0.4221 0.029 Uiso 1 1 calc R
C7 C -0.02628(8) 0.38733(14) 0.44598(10) 0.0262(4) Uani 1 1 d .
H7 H -0.0621 0.4072 0.4031 0.031 Uiso 1 1 calc R
C8 C -0.02618(8) 0.33239(14) 0.49679(10) 0.0239(4) Uani 1 1 d .
H8 H -0.0621 0.3151 0.4884 0.029 Uiso 1 1 calc R
C9 C 0.02554(8) 0.30195(12) 0.56000(9) 0.0182(4) Uani 1 1 d .
C10 C 0.13515(8) 0.41324(13) 0.52995(10) 0.0214(4) Uani 1 1 d .
H10 H 0.1680 0.3961 0.5809 0.026 Uiso 1 1 calc R
C11 C 0.14313(10) 0.35970(15) 0.47681(12) 0.0334(5) Uani 1 1 d .
H11A H 0.1422 0.2925 0.4840 0.040 Uiso 1 1 calc R
H11B H 0.1806 0.3764 0.4861 0.040 Uiso 1 1 calc R
H11C H 0.1117 0.3761 0.4263 0.040 Uiso 1 1 calc R
C12 C 0.13837(9) 0.51787(14) 0.52089(10) 0.0259(4) Uani 1 1 d .
H12A H 0.1058 0.5368 0.4718 0.031 Uiso 1 1 calc R
H12B H 0.1751 0.5328 0.5275 0.031 Uiso 1 1 calc R
H12C H 0.1363 0.5513 0.5576 0.031 Uiso 1 1 calc R
C13 C 0.02500(8) 0.23756(14) 0.61351(10) 0.0235(4) Uani 1 1 d .
H13 H 0.0647 0.2390 0.6604 0.028 Uiso 1 1 calc R
C14 C -0.01775(10) 0.26943(18) 0.63030(12) 0.0375(5) Uani 1 1 d .
H14A H -0.0097 0.3345 0.6467 0.045 Uiso 1 1 calc R
H14B H -0.0135 0.2301 0.6690 0.045 Uiso 1 1 calc R
H14C H -0.0575 0.2642 0.5861 0.045 Uiso 1 1 calc R
C15 C 0.01277(12) 0.13730(16) 0.58569(14) 0.0430(6) Uani 1 1 d .
H15A H -0.0259 0.1337 0.5393 0.052 Uiso 1 1 calc R
H15B H 0.0142 0.0965 0.6219 0.052 Uiso 1 1 calc R
H15C H 0.0421 0.1173 0.5780 0.052 Uiso 1 1 calc R
C16 C 0.24283(7) 0.25890(12) 0.82072(9) 0.0151(3) Uani 1 1 d .
C17 C 0.29301(7) 0.31408(12) 0.86158(9) 0.0162(3) Uani 1 1 d .
C18 C 0.32418(8) 0.30828(13) 0.93767(9) 0.0201(4) Uani 1 1 d .
H18 H 0.3584 0.3446 0.9673 0.024 Uiso 1 1 calc R
C19 C 0.30630(8) 0.25090(13) 0.97072(9) 0.0211(4) Uani 1 1 d .
H19 H 0.3279 0.2490 1.0226 0.025 Uiso 1 1 calc R
C20 C 0.25712(8) 0.19619(13) 0.92872(10) 0.0203(4) Uani 1 1 d .
H20 H 0.2454 0.1567 0.9522 0.024 Uiso 1 1 calc R
C21 C 0.22451(8) 0.19825(12) 0.85254(9) 0.0170(4) Uani 1 1 d .
C22 C 0.31485(8) 0.37246(13) 0.82569(10) 0.0194(4) Uani 1 1 d .
H22 H 0.2817 0.3825 0.7734 0.023 Uiso 1 1 calc R
C23 C 0.36211(10) 0.31792(15) 0.82655(13) 0.0321(5) Uani 1 1 d .
H23A H 0.3963 0.3112 0.8771 0.038 Uiso 1 1 calc R
H23B H 0.3729 0.3517 0.7979 0.038 Uiso 1 1 calc R
H23C H 0.3473 0.2561 0.8051 0.038 Uiso 1 1 calc R
C24 C 0.33784(9) 0.46753(13) 0.86091(11) 0.0270(4) Uani 1 1 d .
H24A H 0.3074 0.5017 0.8602 0.032 Uiso 1 1 calc R
H24B H 0.3493 0.5027 0.8336 0.032 Uiso 1 1 calc R
H24C H 0.3716 0.4595 0.9116 0.032 Uiso 1 1 calc R
C25 C 0.17263(8) 0.13369(13) 0.80738(10) 0.0206(4) Uani 1 1 d .
H25 H 0.1572 0.1425 0.7547 0.025 Uiso 1 1 calc R
C26 C 0.12378(9) 0.15744(15) 0.81582(11) 0.0296(5) Uani 1 1 d .
H26A H 0.1375 0.1480 0.8668 0.036 Uiso 1 1 calc R
H26B H 0.0903 0.1168 0.7840 0.036 Uiso 1 1 calc R
H26C H 0.1122 0.2227 0.8021 0.036 Uiso 1 1 calc R
C27 C 0.19119(10) 0.03142(14) 0.82720(12) 0.0308(5) Uani 1 1 d .
H27A H 0.2052 0.0203 0.8781 0.037 Uiso 1 1 calc R
H27B H 0.2224 0.0178 0.8212 0.037 Uiso 1 1 calc R
H27C H 0.1579 -0.0092 0.7949 0.037 Uiso 1 1 calc R
C28 C 0.10382(12) 0.63033(17) 0.77293(13) 0.0420(6) Uani 1 1 d .
H28 H 0.0827 0.6798 0.7396 0.050 Uiso 1 1 calc R
C29 C 0.16332(12) 0.65026(15) 0.82339(13) 0.0393(6) Uani 1 1 d .
H29 H 0.1721 0.7139 0.8221 0.047 Uiso 1 1 calc R
C30 C 0.21218(10) 0.59891(17) 0.87456(12) 0.0361(6) Uani 1 1 d .
H30 H 0.2470 0.6341 0.8963 0.043 Uiso 1 1 calc R
C31 C 0.22234(9) 0.50893(18) 0.90143(10) 0.0329(5) Uani 1 1 d .
H31 H 0.2624 0.4928 0.9299 0.039 Uiso 1 1 calc R
C32 C 0.18748(9) 0.43731(15) 0.89628(10) 0.0294(5) Uani 1 1 d .
H32 H 0.2093 0.3854 0.9259 0.035 Uiso 1 1 calc R
C33 C 0.12807(10) 0.42319(14) 0.85803(11) 0.0286(5) Uani 1 1 d .
H33 H 0.1187 0.3704 0.8750 0.034 Uiso 1 1 calc R
C34 C 0.07930(9) 0.46820(16) 0.80088(12) 0.0319(5) Uani 1 1 d .
H34 H 0.0445 0.4351 0.7841 0.038 Uiso 1 1 calc R
C35 C 0.06884(9) 0.55167(19) 0.76152(11) 0.0385(6) Uani 1 1 d .
H35 H 0.0304 0.5561 0.7184 0.046 Uiso 1 1 calc R
O O 0.09833(10) 0.11180(14) 0.47157(9) 0.0651(6) Uani 1 1 d .
C93 C 0.03854(14) 0.1400(2) 0.42500(15) 0.0612(8) Uani 1 1 d .
H93A H 0.0318 0.1968 0.4443 0.073 Uiso 1 1 calc R
H93B H 0.0127 0.0898 0.4210 0.073 Uiso 1 1 calc R
C90 C 0.11327(16) 0.0722(3) 0.42708(15) 0.0833(13) Uani 1 1 d .
H90A H 0.1122 0.0033 0.4290 0.100 Uiso 1 1 calc R
H90B H 0.1530 0.0914 0.4444 0.100 Uiso 1 1 calc R
C92 C 0.02764(16) 0.1589(3) 0.35247(16) 0.0920(14) Uani 1 1 d .
H92A H -0.0120 0.1389 0.3122 0.110 Uiso 1 1 calc R
H92B H 0.0319 0.2262 0.3468 0.110 Uiso 1 1 calc R
C91 C 0.07128(18) 0.1047(4) 0.35204(16) 0.1159(19) Uani 1 1 d .
H91A H 0.0908 0.1439 0.3359 0.139 Uiso 1 1 calc R
H91B H 0.0529 0.0510 0.3183 0.139 Uiso 1 1 calc R

loop_
_atom_site_aniso_label
_atom_site_aniso_U_11
_atom_site_aniso_U_22
_atom_site_aniso_U_33
_atom_site_aniso_U_23
_atom_site_aniso_U_13
_atom_site_aniso_U_12
Ti 0.01265(15) 0.01845(16) 0.01197(14) -0.00093(12) 0.00759(12) 0.00073(12)
Cl 0.0234(2) 0.0271(2) 0.0175(2) -0.00465(17) 0.01417(18) -0.00818(18)
N1 0.0153(7) 0.0182(7) 0.0132(7) -0.0002(6) 0.0084(6) 0.0004(6)
N2 0.0120(7) 0.0170(7) 0.0098(6) -0.0008(5) 0.0052(6) 0.0003(6)
N3 0.0120(7) 0.0177(7) 0.0103(7) 0.0005(5) 0.0050(6) 0.0016(6)
C1 0.0124(8) 0.0157(8) 0.0117(8) 0.0014(6) 0.0069(7) -0.0018(6)
C2 0.0194(9) 0.0201(9) 0.0141(8) -0.0022(7) 0.0099(7) 0.0019(7)
C3 0.0188(9) 0.0206(9) 0.0156(8) -0.0002(7) 0.0101(7) 0.0039(7)
C4 0.0125(8) 0.0187(9) 0.0083(7) -0.0011(6) 0.0030(7) 0.0020(7)
C5 0.0191(9) 0.0202(9) 0.0117(8) -0.0012(7) 0.0077(7) 0.0003(7)
C6 0.0263(10) 0.0271(10) 0.0123(8) 0.0027(7) 0.0072(8) 0.0019(8)
C7 0.0184(9) 0.0302(11) 0.0157(9) 0.0007(8) 0.0015(8) 0.0038(8)
C8 0.0137(9) 0.0281(10) 0.0210(9) -0.0031(8) 0.0049(8) -0.0002(8)
C9 0.0158(9) 0.0197(9) 0.0155(8) -0.0033(7) 0.0070(7) -0.0011(7)
C10 0.0217(9) 0.0280(10) 0.0161(8) 0.0045(7) 0.0118(8) 0.0013(8)
C11 0.0442(13) 0.0331(12) 0.0369(12) 0.0036(9) 0.0316(11) 0.0030(10)
C12 0.0294(11) 0.0304(11) 0.0196(9) 0.0027(8) 0.0151(9) -0.0027(9)
C13 0.0157(9) 0.0304(11) 0.0224(9) 0.0018(8) 0.0098(8) -0.0037(8)
C14 0.0326(12) 0.0542(15) 0.0345(12) 0.0046(11) 0.0245(10) 0.0027(11)
C15 0.0558(16) 0.0308(12) 0.0508(15) 0.0031(11) 0.0355(13) -0.0055(11)
C16 0.0148(8) 0.0183(9) 0.0105(8) 0.0015(6) 0.0062(7) 0.0050(7)
C17 0.0144(8) 0.0173(9) 0.0143(8) 0.0003(6) 0.0068(7) 0.0027(7)
C18 0.0144(8) 0.0243(10) 0.0145(8) -0.0011(7) 0.0043(7) 0.0011(7)
C19 0.0207(9) 0.0263(10) 0.0114(8) 0.0022(7) 0.0064(7) 0.0067(8)
C20 0.0235(9) 0.0221(9) 0.0174(9) 0.0040(7) 0.0131(8) 0.0037(7)
C21 0.0169(8) 0.0189(9) 0.0150(8) 0.0005(7) 0.0092(7) 0.0018(7)
C22 0.0170(9) 0.0229(9) 0.0150(8) 0.0013(7) 0.0073(7) -0.0014(7)
C23 0.0424(13) 0.0267(11) 0.0439(13) 0.0009(9) 0.0345(11) 0.0007(9)
C24 0.0291(11) 0.0238(10) 0.0321(11) -0.0013(8) 0.0199(9) -0.0030(8)
C25 0.0225(9) 0.0242(10) 0.0176(9) -0.0015(7) 0.0129(8) -0.0044(8)
C26 0.0248(10) 0.0349(12) 0.0308(11) -0.0057(9) 0.0171(9) -0.0071(9)
C27 0.0358(12) 0.0248(11) 0.0325(11) -0.0037(9) 0.0201(10) -0.0051(9)
C28 0.0706(18) 0.0380(13) 0.0400(13) 0.0216(11) 0.0451(14) 0.0352(13)
C29 0.0817(19) 0.0198(11) 0.0483(14) -0.0102(10) 0.0559(15) -0.0099(11)
C30 0.0385(12) 0.0540(15) 0.0269(11) -0.0236(11) 0.0253(10) -0.0252(11)
C31 0.0211(10) 0.0599(16) 0.0146(9) -0.0076(9) 0.0086(8) 0.0034(10)
C32 0.0399(12) 0.0351(12) 0.0147(9) 0.0050(8) 0.0167(9) 0.0146(10)
C33 0.0485(13) 0.0261(10) 0.0287(10) -0.0022(8) 0.0324(10) -0.0048(9)
C34 0.0239(10) 0.0487(14) 0.0360(12) -0.0167(10) 0.0247(10) -0.0120(10)
C35 0.0211(10) 0.0724(18) 0.0214(10) -0.0010(11) 0.0119(9) 0.0209(11)
O 0.0998(17) 0.0514(12) 0.0262(9) -0.0052(8) 0.0259(10) 0.0082(11)
C93 0.072(2) 0.0600(19) 0.0510(17) -0.0239(14) 0.0346(16) -0.0103(16)
C90 0.092(3) 0.092(3) 0.0302(14) -0.0044(15) 0.0143(16) 0.049(2)
C92 0.076(2) 0.138(4) 0.0361(16) -0.0060(19) 0.0167(16) 0.044(2)
C91 0.106(3) 0.189(5) 0.0312(16) 0.019(2) 0.0272(18) 0.096(3)

loop_
_atom_type_symbol
_atom_type_description
_atom_type_scat_dispersion_real
_atom_type_scat_dispersion_imag
_atom_type_scat_source
C C 0.0033 0.0016 'International Tables Vol C Tables 4.2.6.8 and 6.1.1.4'
H H 0.0000 0.0000 'International Tables Vol C Tables 4.2.6.8 and 6.1.1.4'
N N 0.0061 0.0033 'International Tables Vol C Tables 4.2.6.8 and 6.1.1.4'
Cl Cl 0.1484 0.1585 'International Tables Vol C Tables 4.2.6.8 and 6.1.1.4'
Ti Ti 0.2776 0.4457 'International Tables Vol C Tables 4.2.6.8 and 6.1.1.4'
O O 0.0106 0.0060 'International Tables Vol C Tables 4.2.6.8 and 6.1.1.4'

loop_
_geom_angle_atom_site_label_1
_geom_angle_atom_site_label_2
_geom_angle_atom_site_label_3
_geom_angle
N1 Ti C35 118.38(8)
N1 Ti C32 103.83(7)
C35 Ti C32 94.09(8)
N1 Ti C34 101.13(7)
C35 Ti C34 35.74(9)
C32 Ti C34 67.21(8)
N1 Ti C31 123.90(8)
C35 Ti C31 103.80(7)
C32 Ti C31 34.57(8)
C34 Ti C31 92.02(7)
N1 Ti C33 96.57(7)
C35 Ti C33 67.63(8)
C32 Ti C33 34.60(8)
C34 Ti C33 34.47(8)
C31 Ti C33 66.07(8)
N1 Ti Cl 86.17(5)
C35 Ti Cl 116.52(7)
C32 Ti Cl 138.63(6)
C34 Ti Cl 151.02(6)
C31 Ti Cl 107.22(6)
C33 Ti Cl 173.17(6)
N1 Ti C28 145.14(8)
C35 Ti C28 34.84(9)
C32 Ti C28 100.74(7)
C34 Ti C28 66.46(9)
C31 Ti C28 89.99(9)
C33 Ti C28 89.79(7)
Cl Ti C28 91.51(6)
N1 Ti C30 150.76(8)
C35 Ti C30 89.89(8)
C32 Ti C30 64.17(8)
C34 Ti C30 98.17(7)
C31 Ti C30 33.20(8)
C33 Ti C30 87.08(7)
Cl Ti C30 87.50(5)
C28 Ti C30 63.50(9)
N1 Ti C29 168.06(7)
C35 Ti C29 64.80(9)
C32 Ti C29 87.05(8)
C34 Ti C29 87.53(8)
C31 Ti C29 63.28(9)
C33 Ti C29 95.21(7)
Cl Ti C29 82.34(5)
C28 Ti C29 32.79(9)
C30 Ti C29 32.10(8)
C1 N1 Ti 149.48(13)
C1 N2 C2 109.64(14)
C1 N2 C4 126.31(14)
C2 N2 C4 124.04(14)
C1 N3 C3 110.12(13)
C1 N3 C16 122.47(14)
C3 N3 C16 126.22(14)
N1 C1 N2 128.68(15)
N1 C1 N3 126.21(15)
N2 C1 N3 105.06(14)
C3 C2 N2 108.03(15)
C2 C3 N3 107.14(15)
C5 C4 C9 123.06(15)
C5 C4 N2 118.49(15)
C9 C4 N2 118.34(15)
C6 C5 C4 117.10(16)
C6 C5 C10 120.17(16)
C4 C5 C10 122.72(15)
C7 C6 C5 121.21(18)
C8 C7 C6 120.22(17)
C7 C8 C9 121.25(18)
C8 C9 C4 117.15(17)
C8 C9 C13 120.72(16)
C4 C9 C13 122.03(15)
C5 C10 C12 112.22(16)
C5 C10 C11 110.75(16)
C12 C10 C11 110.05(15)
C9 C13 C14 112.34(17)
C9 C13 C15 110.76(17)
C14 C13 C15 111.03(18)
C21 C16 C17 123.26(15)
C21 C16 N3 117.64(15)
C17 C16 N3 119.09(15)
C18 C17 C16 116.70(16)
C18 C17 C22 121.11(16)
C16 C17 C22 122.08(15)
C19 C18 C17 121.37(17)
C18 C19 C20 120.38(16)
C19 C20 C21 120.92(17)
C20 C21 C16 117.32(16)
C20 C21 C25 120.18(16)
C16 C21 C25 122.45(15)
C17 C22 C24 113.77(15)
C17 C22 C23 109.03(15)
C24 C22 C23 110.10(16)
C21 C25 C26 111.75(15)
C21 C25 C27 110.70(16)
C26 C25 C27 110.97(16)
C29 C28 C35 133.4(2)
C29 C28 Ti 77.81(13)
C35 C28 Ti 67.14(12)
C30 C29 C28 135.1(2)
C30 C29 Ti 71.52(12)
C28 C29 Ti 69.39(12)
C31 C30 C29 135.4(2)
C31 C30 Ti 67.65(11)
C29 C30 Ti 76.39(12)
C32 C31 C30 134.5(2)
C32 C31 Ti 71.58(11)
C30 C31 Ti 79.15(12)
C31 C32 C33 135.1(2)
C31 C32 Ti 73.86(11)
C33 C32 Ti 74.57(11)
C34 C33 C32 134.8(2)
C34 C33 Ti 71.15(11)
C32 C33 Ti 70.83(11)
C33 C34 C35 135.3(2)
C33 C34 Ti 74.38(11)
C35 C34 Ti 71.33(11)
C34 C35 C28 133.4(2)
C34 C35 Ti 72.93(12)
C28 C35 Ti 78.02(12)
C90 O C93 107.8(2)
O C93 C92 105.1(2)
O C90 C91 108.0(3)
C91 C92 C93 105.3(3)
C92 C91 C90 106.8(3)

loop_
_geom_bond_atom_site_label_1
_geom_bond_atom_site_label_2
_geom_bond_distance
Ti N1 1.7905(15)
Ti C35 2.292(2)
Ti C32 2.3058(18)
Ti C34 2.3123(19)
Ti C31 2.3346(19)
Ti C33 2.3531(19)
Ti Cl 2.4305(5)
Ti C28 2.433(2)
Ti C30 2.479(2)
Ti C29 2.540(2)
N1 C1 1.303(2)
N2 C1 1.372(2)
N2 C2 1.387(2)
N2 C4 1.440(2)
N3 C1 1.373(2)
N3 C3 1.388(2)
N3 C16 1.440(2)
C2 C3 1.341(2)
C4 C5 1.398(2)
C4 C9 1.402(2)
C5 C6 1.395(2)
C5 C10 1.518(3)
C6 C7 1.383(3)
C7 C8 1.381(3)
C8 C9 1.391(2)
C9 C13 1.519(3)
C10 C12 1.524(3)
C10 C11 1.536(3)
C13 C14 1.523(3)
C13 C15 1.525(3)
C16 C21 1.397(2)
C16 C17 1.403(2)
C17 C18 1.396(2)
C17 C22 1.514(2)
C18 C19 1.381(3)
C19 C20 1.384(3)
C20 C21 1.394(2)
C21 C25 1.520(2)
C22 C24 1.520(3)
C22 C23 1.534(3)
C25 C26 1.531(3)
C25 C27 1.534(3)
C28 C29 1.408(4)
C28 C35 1.421(4)
C29 C30 1.389(4)
C30 C31 1.382(3)
C31 C32 1.379(3)
C32 C33 1.386(3)
C33 C34 1.383(3)
C34 C35 1.413(3)
O C90 1.404(4)
O C93 1.436(4)
C93 C92 1.491(4)
C90 C91 1.464(4)
C92 C91 1.459(5)

loop_
_geom_torsion_atom_site_label_1
_geom_torsion_atom_site_label_2
_geom_torsion_atom_site_label_3
_geom_torsion_atom_site_label_4
_geom_torsion
C35 Ti N1 C1 155.6(2)
C32 Ti N1 C1 -101.9(2)
C34 Ti N1 C1 -170.9(2)
C31 Ti N1 C1 -70.8(3)
C33 Ti N1 C1 -136.3(2)
Cl Ti N1 C1 37.4(2)
C28 Ti N1 C1 124.6(2)
C30 Ti N1 C1 -40.5(3)
C29 Ti N1 C1 53.2(5)
Ti N1 C1 N2 -115.1(2)
Ti N1 C1 N3 67.8(3)
C2 N2 C1 N1 -176.84(17)
C4 N2 C1 N1 2.3(3)
C2 N2 C1 N3 0.74(18)
C4 N2 C1 N3 179.93(15)
C3 N3 C1 N1 176.78(16)
C16 N3 C1 N1 8.5(3)
C3 N3 C1 N2 -0.88(18)
C16 N3 C1 N2 -169.13(15)
C1 N2 C2 C3 -0.3(2)
C4 N2 C2 C3 -179.54(16)
N2 C2 C3 N3 -0.2(2)
C1 N3 C3 C2 0.7(2)
C16 N3 C3 C2 168.40(16)
C1 N2 C4 C5 111.24(19)
C2 N2 C4 C5 -69.7(2)
C1 N2 C4 C9 -72.6(2)
C2 N2 C4 C9 106.49(19)
C9 C4 C5 C6 -0.6(3)
N2 C4 C5 C6 175.42(16)
C9 C4 C5 C10 -179.22(17)
N2 C4 C5 C10 -3.2(3)
C4 C5 C6 C7 0.1(3)
C10 C5 C6 C7 178.78(18)
C5 C6 C7 C8 0.3(3)
C6 C7 C8 C9 -0.2(3)
C7 C8 C9 C4 -0.2(3)
C7 C8 C9 C13 -176.86(18)
C5 C4 C9 C8 0.6(3)
N2 C4 C9 C8 -175.35(16)
C5 C4 C9 C13 177.22(17)
N2 C4 C9 C13 1.2(3)
C6 C5 C10 C12 51.5(2)
C4 C5 C10 C12 -129.87(18)
C6 C5 C10 C11 -71.9(2)
C4 C5 C10 C11 106.7(2)
C8 C9 C13 C14 -46.1(2)
C4 C9 C13 C14 137.45(19)
C8 C9 C13 C15 78.7(2)
C4 C9 C13 C15 -97.8(2)
C1 N3 C16 C21 80.2(2)
C3 N3 C16 C21 -86.1(2)
C1 N3 C16 C17 -99.05(19)
C3 N3 C16 C17 94.7(2)
C21 C16 C17 C18 -1.9(3)
N3 C16 C17 C18 177.30(15)
C21 C16 C17 C22 174.25(16)
N3 C16 C17 C22 -6.6(2)
C16 C17 C18 C19 0.1(3)
C22 C17 C18 C19 -176.13(17)
C17 C18 C19 C20 1.1(3)
C18 C19 C20 C21 -0.4(3)
C19 C20 C21 C16 -1.3(3)
C19 C20 C21 C25 176.53(17)
C17 C16 C21 C20 2.5(3)
N3 C16 C21 C20 -176.70(15)
C17 C16 C21 C25 -175.26(16)
N3 C16 C21 C25 5.5(2)
C18 C17 C22 C24 -43.7(2)
C16 C17 C22 C24 140.37(17)
C18 C17 C22 C23 79.6(2)
C16 C17 C22 C23 -96.3(2)
C20 C21 C25 C26 66.0(2)
C16 C21 C25 C26 -116.30(19)
C20 C21 C25 C27 -58.2(2)
C16 C21 C25 C27 119.46(19)
N1 Ti C28 C29 -158.77(12)
C35 Ti C28 C29 148.60(19)
C32 Ti C28 C29 66.96(13)
C34 Ti C28 C29 126.12(14)
C31 Ti C28 C29 33.91(13)
C33 Ti C28 C29 99.98(13)
Cl Ti C28 C29 -73.32(12)
C30 Ti C28 C29 13.13(11)
N1 Ti C28 C35 52.63(18)
C32 Ti C28 C35 -81.64(14)
C34 Ti C28 C35 -22.48(12)
C31 Ti C28 C35 -114.69(13)
C33 Ti C28 C35 -48.62(13)
Cl Ti C28 C35 138.09(12)
C30 Ti C28 C35 -135.46(14)
C29 Ti C28 C35 -148.60(19)
C35 C28 C29 C30 10.4(4)
Ti C28 C29 C30 -31.0(2)
C35 C28 C29 Ti 41.3(2)
N1 Ti C29 C30 -113.5(4)
C35 Ti C29 C30 138.29(14)
C32 Ti C29 C30 42.36(13)
C34 Ti C29 C30 109.66(13)
C31 Ti C29 C30 16.15(12)
C33 Ti C29 C30 76.02(13)
Cl Ti C29 C30 -97.56(12)
C28 Ti C29 C30 157.50(19)
N1 Ti C29 C28 89.0(4)
C35 Ti C29 C28 -19.21(12)
C32 Ti C29 C28 -115.14(13)
C34 Ti C29 C28 -47.84(13)
C31 Ti C29 C28 -141.35(14)
C33 Ti C29 C28 -81.48(13)
Cl Ti C29 C28 104.94(12)
C30 Ti C29 C28 -157.50(19)
C28 C29 C30 C31 -6.2(4)
Ti C29 C30 C31 -36.7(2)
C28 C29 C30 Ti 30.5(2)
N1 Ti C30 C31 -49.86(19)
C35 Ti C30 C31 116.00(14)
C32 Ti C30 C31 21.40(12)
C34 Ti C30 C31 81.12(14)
C33 Ti C30 C31 48.40(13)
Cl Ti C30 C31 -127.44(12)
C28 Ti C30 C31 139.62(14)
C29 Ti C30 C31 153.01(19)
N1 Ti C30 C29 157.13(14)
C35 Ti C30 C29 -37.01(13)
C32 Ti C30 C29 -131.61(14)
C34 Ti C30 C29 -71.90(13)
C31 Ti C30 C29 -153.01(19)
C33 Ti C30 C29 -104.62(13)
Cl Ti C30 C29 79.54(12)
C28 Ti C30 C29 -13.39(12)
C29 C30 C31 C32 -11.4(4)
Ti C30 C31 C32 -50.3(2)
C29 C30 C31 Ti 38.9(2)
N1 Ti C31 C32 -62.11(14)
C35 Ti C31 C32 76.89(14)
C34 Ti C31 C32 42.75(13)
C33 Ti C31 C32 19.42(12)
Cl Ti C31 C32 -159.23(11)
C28 Ti C31 C32 109.20(13)
C30 Ti C31 C32 144.63(19)
C29 Ti C31 C32 128.97(14)
N1 Ti C31 C30 153.26(12)
C35 Ti C31 C30 -67.74(14)
C32 Ti C31 C30 -144.63(19)
C34 Ti C31 C30 -101.88(13)
C33 Ti C31 C30 -125.21(14)
Cl Ti C31 C30 56.14(13)
C28 Ti C31 C30 -35.43(13)
C29 Ti C31 C30 -15.66(12)
C30 C31 C32 C33 5.8(4)
Ti C31 C32 C33 -46.9(2)
C30 C31 C32 Ti 52.8(2)
N1 Ti C32 C31 130.93(12)
C35 Ti C32 C31 -108.51(14)
C34 Ti C32 C31 -132.62(14)
C33 Ti C32 C31 -147.64(19)
Cl Ti C32 C31 30.84(16)
C28 Ti C32 C31 -74.00(14)
C30 Ti C32 C31 -20.62(12)
C29 Ti C32 C31 -44.06(13)
N1 Ti C32 C33 -81.42(13)
C35 Ti C32 C33 39.13(14)
C34 Ti C32 C33 15.02(12)
C31 Ti C32 C33 147.64(19)
Cl Ti C32 C33 178.48(9)
C28 Ti C32 C33 73.65(14)
C30 Ti C32 C33 127.03(14)
C29 Ti C32 C33 103.59(13)
C31 C32 C33 C34 12.5(4)
Ti C32 C33 C34 -34.3(2)
C31 C32 C33 Ti 46.7(2)
N1 Ti C33 C34 -100.10(13)
C35 Ti C33 C34 17.92(13)
C32 Ti C33 C34 155.03(19)
C31 Ti C33 C34 135.62(14)
Cl Ti C33 C34 146.5(4)
C28 Ti C33 C34 45.54(14)
C30 Ti C33 C34 109.01(13)
C29 Ti C33 C34 77.93(14)
N1 Ti C33 C32 104.87(12)
C35 Ti C33 C32 -137.10(14)
C34 Ti C33 C32 -155.03(19)
C31 Ti C33 C32 -19.40(12)
Cl Ti C33 C32 -8.5(5)
C28 Ti C33 C32 -109.49(14)
C30 Ti C33 C32 -46.01(13)
C29 Ti C33 C32 -77.10(14)
C32 C33 C34 C35 -6.8(4)
Ti C33 C34 C35 -41.0(2)
C32 C33 C34 Ti 34.2(2)
N1 Ti C34 C33 85.39(13)
C35 Ti C34 C33 -150.84(19)
C32 Ti C34 C33 -15.07(12)
C31 Ti C34 C33 -39.76(13)
Cl Ti C34 C33 -172.22(10)
C28 Ti C34 C33 -128.88(14)
C30 Ti C34 C33 -72.54(13)
C29 Ti C34 C33 -102.90(13)
N1 Ti C34 C35 -123.78(13)
C32 Ti C34 C35 135.76(15)
C31 Ti C34 C35 111.07(14)
C33 Ti C34 C35 150.84(19)
Cl Ti C34 C35 -21.39(19)
C28 Ti C34 C35 21.96(13)
C30 Ti C34 C35 78.30(14)
C29 Ti C34 C35 47.93(14)
C33 C34 C35 C28 -12.1(4)
Ti C34 C35 C28 -53.9(2)
C33 C34 C35 Ti 41.8(2)
C29 C28 C35 C34 7.7(4)
Ti C28 C35 C34 52.2(2)
C29 C28 C35 Ti -44.5(2)
N1 Ti C35 C34 67.97(14)
C32 Ti C35 C34 -40.15(14)
C31 Ti C35 C34 -73.79(14)
C33 Ti C35 C34 -17.35(12)
Cl Ti C35 C34 168.61(10)
C28 Ti C35 C34 -143.12(19)
C30 Ti C35 C34 -104.24(13)
C29 Ti C35 C34 -124.94(14)
N1 Ti C35 C28 -148.92(12)
C32 Ti C35 C28 102.97(13)
C34 Ti C35 C28 143.12(19)
C31 Ti C35 C28 69.33(14)
C33 Ti C35 C28 125.77(14)
Cl Ti C35 C28 -48.27(13)
C30 Ti C35 C28 38.88(13)
C29 Ti C35 C28 18.18(12)
C90 O C93 C92 -27.1(4)
C93 O C90 C91 20.2(4)
O C93 C92 C91 23.5(4)
C93 C92 C91 C90 -11.6(5)
O C90 C91 C92 -4.9(6)
